data_4329385
loop_
_publ_author_name
'David Pugh'
'Peter Marchand'
'Ivan P. Parkin'
'Claire J. Carmalt'

_publ_contact_author 'Claire J. Carmalt'
_publ_contact_author_address
;
Materials Chemistry Centre
University College London
20 Gordon Street
London
WC1H 0AJ
United Kingdom
;
_publ_contact_author_email c.j.carmalt@ucl.ac.uk
_publ_section_title
;
 Group 13 \b-Ketoiminate Compounds: Gallium Hydride Derivatives As
 Molecular Precursors to Thin Films of Ga2O3
;
_journal_name_full 'Inorganic Chemistry'
_journal_page_first 6385
_journal_page_last 6395
_journal_paper_doi 10.1021/ic3006794
_journal_volume 51
_journal_year 2012
_chemical_formula_moiety 'C36 H56 Cl2 In2 N6 O6'
_chemical_formula_sum 'C36 H56 Cl2 In2 N6 O6'
_chemical_formula_weight 969.41
_chemical_name_systematic
;
 ?
;
_space_group_IT_number 2
_symmetry_cell_setting triclinic
_symmetry_Int_Tables_number 2
_symmetry_space_group_name_Hall '-P 1'
_symmetry_space_group_name_H-M 'P -1'
_atom_sites_solution_hydrogens geom
_atom_sites_solution_primary direct
_atom_sites_solution_secondary difmap
_audit_creation_method SHELXL-97
_cell_angle_alpha 73.9820(10)
_cell_angle_beta 75.8890(10)
_cell_angle_gamma 86.4360(10)
_cell_formula_units_Z 1
_cell_length_a 8.21910(10)
_cell_length_b 9.4727(2)
_cell_length_c 14.0874(2)
_cell_measurement_reflns_used 11608
_cell_measurement_temperature 120(2)
_cell_measurement_theta_max 27.48
_cell_measurement_theta_min 2.91
_cell_volume 1022.39(3)
_computing_cell_refinement 'DENZO (Otwinowski & Minor, 1997) & COLLECT (Hooft, R.W.W., 1998)'
_computing_data_collection 'COLLECT (Hooft, R.W.W., 1998)'
_computing_data_reduction 'DENZO (Otwinowski & Minor, 1997) & COLLECT (Hooft, R.W.W., 1998)'
_computing_molecular_graphics 'ORTEP-III (Farrugia, 1997)'
_computing_publication_material 'PLATON (Spek, 2003), WinGX (Farrugia, 1999) and enCIFer (Allen et al., 2004).'
_computing_structure_refinement 'SHELXL-97 (Sheldrick, 2008)'
_computing_structure_solution 'SHELXS-97 (Sheldrick, 1997)'
_diffrn_ambient_temperature 120(2)
_diffrn_detector_area_resol_mean 9.091
_diffrn_measured_fraction_theta_full 0.995
_diffrn_measured_fraction_theta_max 0.995
_diffrn_measurement_device_type 'Bruker-Nonius Roper CCD camera on \k-goniostat'
_diffrn_measurement_method '\f & \w scans'
_diffrn_radiation_monochromator graphite
_diffrn_radiation_source 'Bruker-Nonius FR591 rotating anode'
_diffrn_radiation_type MoK\a
_diffrn_radiation_wavelength 0.71073
_diffrn_reflns_av_R_equivalents 0.0395
_diffrn_reflns_av_sigmaI/netI 0.0307
_diffrn_reflns_limit_h_max 10
_diffrn_reflns_limit_h_min -10
_diffrn_reflns_limit_k_max 12
_diffrn_reflns_limit_k_min -12
_diffrn_reflns_limit_l_max 18
_diffrn_reflns_limit_l_min -18
_diffrn_reflns_number 23101
_diffrn_reflns_theta_full 27.54
_diffrn_reflns_theta_max 27.54
_diffrn_reflns_theta_min 3.04
_diffrn_standards_number 0
_exptl_absorpt_coefficient_mu 1.308
_exptl_absorpt_correction_T_max 0.7798
_exptl_absorpt_correction_T_min 0.6574
_exptl_absorpt_correction_type multi-scan
_exptl_absorpt_process_details 'SADABS 2007/2 (Sheldrick, G.M., 2007)'
_exptl_crystal_colour yellow
_exptl_crystal_density_diffrn 1.574
_exptl_crystal_description block
_exptl_crystal_F_000 494
_exptl_crystal_size_max 0.35
_exptl_crystal_size_mid 0.20
_exptl_crystal_size_min 0.20
_refine_diff_density_max 0.441
_refine_diff_density_min -0.605
_refine_diff_density_rms 0.077
_refine_ls_extinction_method none
_refine_ls_goodness_of_fit_ref 1.054
_refine_ls_hydrogen_treatment mixed
_refine_ls_matrix_type full
_refine_ls_number_parameters 245
_refine_ls_number_reflns 4701
_refine_ls_number_restraints 0
_refine_ls_restrained_S_all 1.054
_refine_ls_R_factor_all 0.0254
_refine_ls_R_factor_gt 0.0225
_refine_ls_shift/su_max 0.001
_refine_ls_shift/su_mean 0.000
_refine_ls_structure_factor_coef Fsqd
_refine_ls_weighting_details 'calc w=1/[\s^2^(Fo^2^)+(0.0195P)^2^+0.7016P] where P=(Fo^2^+2Fc^2^)/3'
_refine_ls_weighting_scheme calc
_refine_ls_wR_factor_gt 0.0517
_refine_ls_wR_factor_ref 0.0531
_reflns_number_gt 4377
_reflns_number_total 4701
_reflns_threshold_expression I>2\s(I)
_cod_data_source_file ic3006794_si_002_2.cif
_cod_data_source_block Compound_5a
_cod_database_code 4329385

loop_
_symmetry_equiv_pos_as_xyz
'x, y, z'
'-x, -y, -z'

loop_
_atom_site_label
_atom_site_type_symbol
_atom_site_fract_x
_atom_site_fract_y
_atom_site_fract_z
_atom_site_U_iso_or_equiv
_atom_site_adp_type
_atom_site_occupancy
_atom_site_symmetry_multiplicity
_atom_site_calc_flag
_atom_site_refinement_flags
C1 C 0.1976(3) 0.0674(2) 0.05009(16) 0.0221(4) Uani 1 1 d .
H1A H 0.0788 0.0576 0.0520 0.033 Uiso 1 1 calc R
H1B H 0.2553 -0.0251 0.0459 0.033 Uiso 1 1 calc R
H1C H 0.2486 0.1464 -0.0094 0.033 Uiso 1 1 calc R
C2 C 0.2131(2) 0.1035(2) 0.14538(15) 0.0157(4) Uani 1 1 d .
C3 C 0.3101(2) 0.0144(2) 0.20484(15) 0.0190(4) Uani 1 1 d .
H3 H 0.3523 -0.0712 0.1847 0.023 Uiso 1 1 calc R
C4 C 0.3569(2) 0.0321(2) 0.29290(15) 0.0169(4) Uani 1 1 d .
C5 C 0.4923(3) -0.0689(2) 0.32974(18) 0.0251(5) Uani 1 1 d .
H5A H 0.5896 -0.0104 0.3250 0.038 Uiso 1 1 calc R
H5B H 0.5261 -0.1372 0.2874 0.038 Uiso 1 1 calc R
H5C H 0.4488 -0.1245 0.4006 0.038 Uiso 1 1 calc R
C6 C 0.3572(3) 0.1549(2) 0.42199(15) 0.0195(4) Uani 1 1 d .
H6A H 0.4651 0.2091 0.3935 0.023 Uiso 1 1 calc R
H6B H 0.3777 0.0589 0.4676 0.023 Uiso 1 1 calc R
C7 C 0.2307(3) 0.2427(2) 0.48253(15) 0.0215(4) Uani 1 1 d .
H7A H 0.1351 0.1785 0.5260 0.026 Uiso 1 1 calc R
H7B H 0.2849 0.2782 0.5272 0.026 Uiso 1 1 calc R
C8 C 0.2621(2) 0.5470(2) 0.48802(15) 0.0210(4) Uani 1 1 d .
H8A H 0.2152 0.4869 0.5572 0.032 Uiso 1 1 calc R
H8B H 0.2413 0.6510 0.4849 0.032 Uiso 1 1 calc R
H8C H 0.3832 0.5303 0.4695 0.032 Uiso 1 1 calc R
C9 C 0.1795(2) 0.5048(2) 0.41449(14) 0.0157(4) Uani 1 1 d .
C10 C 0.1143(2) 0.6236(2) 0.34647(14) 0.0159(4) Uani 1 1 d .
H10 H 0.1327 0.7190 0.3515 0.019 Uiso 1 1 calc R
C11 C 0.0284(2) 0.6184(2) 0.27453(14) 0.0156(4) Uani 1 1 d .
C12 C -0.0436(3) 0.7583(2) 0.21879(17) 0.0232(4) Uani 1 1 d .
H12A H 0.0009 0.7748 0.1454 0.035 Uiso 1 1 calc R
H12B H -0.0125 0.8411 0.2399 0.035 Uiso 1 1 calc R
H12C H -0.1662 0.7499 0.2348 0.035 Uiso 1 1 calc R
C13 C 0.5383(2) 0.5858(2) 0.20568(15) 0.0208(4) Uani 1 1 d .
H13A H 0.4725 0.5934 0.2722 0.031 Uiso 1 1 calc R
H13B H 0.5972 0.6789 0.1685 0.031 Uiso 1 1 calc R
H13C H 0.6203 0.5066 0.2151 0.031 Uiso 1 1 calc R
C14 C 0.4223(2) 0.5528(2) 0.14584(14) 0.0156(4) Uani 1 1 d .
C15 C 0.4040(2) 0.6584(2) 0.05642(15) 0.0163(4) Uani 1 1 d .
H15 H 0.4662 0.7473 0.0368 0.020 Uiso 1 1 calc R
C16 C 0.3008(2) 0.6419(2) -0.00560(14) 0.0155(4) Uani 1 1 d .
C17 C 0.2878(3) 0.7636(2) -0.09817(15) 0.0216(4) Uani 1 1 d .
H17A H 0.3402 0.7327 -0.1595 0.032 Uiso 1 1 calc R
H17B H 0.3453 0.8514 -0.0985 0.032 Uiso 1 1 calc R
H17C H 0.1694 0.7861 -0.0968 0.032 Uiso 1 1 calc R
C18 C 0.0871(2) 0.4918(2) -0.03329(14) 0.0155(4) Uani 1 1 d .
H18A H 0.0991 0.3917 -0.0429 0.019 Uiso 1 1 calc R
H18B H 0.1002 0.5631 -0.1010 0.019 Uiso 1 1 calc R
N1 N 0.29194(19) 0.13145(17) 0.33900(12) 0.0156(3) Uani 1 1 d .
N2 N 0.1694(2) 0.36810(18) 0.41302(12) 0.0161(3) Uani 1 1 d .
N3 N 0.21650(19) 0.51778(18) 0.01454(13) 0.0155(3) Uani 1 1 d .
O1 O 0.13154(16) 0.22130(14) 0.15980(10) 0.0169(3) Uani 1 1 d .
O2 O -0.00464(16) 0.50300(14) 0.24921(10) 0.0162(3) Uani 1 1 d .
O3 O 0.34877(16) 0.42878(14) 0.17919(10) 0.0169(3) Uani 1 1 d .
Cl1 Cl -0.15618(6) 0.16105(6) 0.37538(4) 0.02712(12) Uani 1 1 d .
In1 In 0.107976(15) 0.295694(14) 0.291660(9) 0.01345(5) Uani 1 1 d .
H1 H 0.229(3) 0.452(3) 0.0674(18) 0.018(6) Uiso 1 1 d .

loop_
_atom_site_aniso_label
_atom_site_aniso_U_11
_atom_site_aniso_U_22
_atom_site_aniso_U_33
_atom_site_aniso_U_23
_atom_site_aniso_U_13
_atom_site_aniso_U_12
C1 0.0284(11) 0.0216(10) 0.0216(10) -0.0110(8) -0.0104(8) 0.0036(8)
C2 0.0161(9) 0.0133(9) 0.0184(10) -0.0049(7) -0.0035(7) -0.0044(7)
C3 0.0218(10) 0.0148(9) 0.0239(10) -0.0087(8) -0.0082(8) 0.0030(8)
C4 0.0164(9) 0.0141(9) 0.0197(10) -0.0018(7) -0.0061(7) -0.0010(7)
C5 0.0275(11) 0.0203(10) 0.0341(12) -0.0117(9) -0.0170(9) 0.0091(8)
C6 0.0218(10) 0.0234(10) 0.0165(10) -0.0054(8) -0.0114(8) 0.0049(8)
C7 0.0266(11) 0.0260(11) 0.0138(10) -0.0051(8) -0.0100(8) 0.0064(8)
C8 0.0177(9) 0.0300(11) 0.0191(10) -0.0103(9) -0.0062(8) -0.0028(8)
C9 0.0090(8) 0.0253(10) 0.0138(9) -0.0093(8) 0.0006(7) -0.0018(7)
C10 0.0127(9) 0.0179(9) 0.0178(9) -0.0076(8) -0.0010(7) -0.0013(7)
C11 0.0119(8) 0.0166(9) 0.0169(9) -0.0047(7) -0.0003(7) 0.0001(7)
C12 0.0240(10) 0.0173(10) 0.0303(12) -0.0046(9) -0.0125(9) 0.0017(8)
C13 0.0149(9) 0.0309(11) 0.0190(10) -0.0106(9) -0.0032(7) -0.0032(8)
C14 0.0088(8) 0.0228(10) 0.0167(9) -0.0102(8) -0.0003(7) 0.0005(7)
C15 0.0126(9) 0.0173(9) 0.0196(10) -0.0070(8) -0.0022(7) -0.0017(7)
C16 0.0114(8) 0.0182(9) 0.0168(9) -0.0074(7) -0.0005(7) 0.0025(7)
C17 0.0229(10) 0.0194(10) 0.0209(10) -0.0030(8) -0.0055(8) 0.0008(8)
C18 0.0141(9) 0.0211(10) 0.0135(9) -0.0065(7) -0.0049(7) 0.0001(7)
N1 0.0161(8) 0.0168(8) 0.0147(8) -0.0033(6) -0.0070(6) 0.0018(6)
N2 0.0178(8) 0.0202(8) 0.0124(8) -0.0064(6) -0.0056(6) 0.0031(6)
N3 0.0132(8) 0.0190(8) 0.0144(8) -0.0030(7) -0.0051(6) -0.0002(6)
O1 0.0205(7) 0.0163(7) 0.0167(7) -0.0061(5) -0.0081(5) 0.0026(5)
O2 0.0173(6) 0.0159(6) 0.0183(7) -0.0064(5) -0.0079(5) 0.0023(5)
O3 0.0146(6) 0.0191(7) 0.0164(7) -0.0049(5) -0.0022(5) -0.0013(5)
Cl1 0.0196(2) 0.0280(3) 0.0326(3) -0.0083(2) -0.0021(2) -0.0071(2)
In1 0.01402(7) 0.01477(8) 0.01360(8) -0.00503(5) -0.00611(5) 0.00189(5)

loop_
_atom_type_symbol
_atom_type_description
_atom_type_scat_dispersion_real
_atom_type_scat_dispersion_imag
_atom_type_scat_source
C C 0.0033 0.0016 'International Tables Vol C Tables 4.2.6.8 and 6.1.1.4'
H H 0.0000 0.0000 'International Tables Vol C Tables 4.2.6.8 and 6.1.1.4'
N N 0.0061 0.0033 'International Tables Vol C Tables 4.2.6.8 and 6.1.1.4'
O O 0.0106 0.0060 'International Tables Vol C Tables 4.2.6.8 and 6.1.1.4'
Cl Cl 0.1484 0.1585 'International Tables Vol C Tables 4.2.6.8 and 6.1.1.4'
In In -0.7276 1.3100 'International Tables Vol C Tables 4.2.6.8 and 6.1.1.4'

loop_
_geom_angle_atom_site_label_1
_geom_angle_atom_site_label_2
_geom_angle_atom_site_label_3
_geom_angle
_geom_angle_site_symmetry_1
_geom_angle_site_symmetry_3
C2 C1 H1A 109.5 . .
C2 C1 H1B 109.5 . .
H1A C1 H1B 109.5 . .
C2 C1 H1C 109.5 . .
H1A C1 H1C 109.5 . .
H1B C1 H1C 109.5 . .
O1 C2 C3 127.77(18) . .
O1 C2 C1 113.44(16) . .
C3 C2 C1 118.78(17) . .
C2 C3 C4 129.52(18) . .
C2 C3 H3 115.2 . .
C4 C3 H3 115.2 . .
N1 C4 C3 123.19(17) . .
N1 C4 C5 120.04(17) . .
C3 C4 C5 116.75(17) . .
C4 C5 H5A 109.5 . .
C4 C5 H5B 109.5 . .
H5A C5 H5B 109.5 . .
C4 C5 H5C 109.5 . .
H5A C5 H5C 109.5 . .
H5B C5 H5C 109.5 . .
N1 C6 C7 110.04(15) . .
N1 C6 H6A 109.7 . .
C7 C6 H6A 109.7 . .
N1 C6 H6B 109.7 . .
C7 C6 H6B 109.7 . .
H6A C6 H6B 108.2 . .
N2 C7 C6 110.08(16) . .
N2 C7 H7A 109.6 . .
C6 C7 H7A 109.6 . .
N2 C7 H7B 109.6 . .
C6 C7 H7B 109.6 . .
H7A C7 H7B 108.2 . .
C9 C8 H8A 109.5 . .
C9 C8 H8B 109.5 . .
H8A C8 H8B 109.5 . .
C9 C8 H8C 109.5 . .
H8A C8 H8C 109.5 . .
H8B C8 H8C 109.5 . .
N2 C9 C10 122.13(17) . .
N2 C9 C8 121.93(17) . .
C10 C9 C8 115.94(17) . .
C11 C10 C9 128.87(18) . .
C11 C10 H10 115.6 . .
C9 C10 H10 115.6 . .
O2 C11 C10 127.48(17) . .
O2 C11 C12 113.41(16) . .
C10 C11 C12 119.08(17) . .
C11 C12 H12A 109.5 . .
C11 C12 H12B 109.5 . .
H12A C12 H12B 109.5 . .
C11 C12 H12C 109.5 . .
H12A C12 H12C 109.5 . .
H12B C12 H12C 109.5 . .
C14 C13 H13A 109.5 . .
C14 C13 H13B 109.5 . .
H13A C13 H13B 109.5 . .
C14 C13 H13C 109.5 . .
H13A C13 H13C 109.5 . .
H13B C13 H13C 109.5 . .
O3 C14 C15 123.80(17) . .
O3 C14 C13 117.15(17) . .
C15 C14 C13 119.04(17) . .
C16 C15 C14 124.79(17) . .
C16 C15 H15 117.6 . .
C14 C15 H15 117.6 . .
N3 C16 C15 120.82(18) . .
N3 C16 C17 118.93(17) . .
C15 C16 C17 120.23(17) . .
C16 C17 H17A 109.5 . .
C16 C17 H17B 109.5 . .
H17A C17 H17B 109.5 . .
C16 C17 H17C 109.5 . .
H17A C17 H17C 109.5 . .
H17B C17 H17C 109.5 . .
N3 C18 C18 110.02(19) . 2_565
N3 C18 H18A 109.7 . .
C18 C18 H18A 109.7 2_565 .
N3 C18 H18B 109.7 . .
C18 C18 H18B 109.7 2_565 .
H18A C18 H18B 108.2 . .
C4 N1 C6 120.80(16) . .
C4 N1 In1 125.43(13) . .
C6 N1 In1 113.25(12) . .
C9 N2 C7 124.11(16) . .
C9 N2 In1 125.60(13) . .
C7 N2 In1 109.23(12) . .
C16 N3 C18 126.98(17) . .
C16 N3 H1 115.5(15) . .
C18 N3 H1 116.7(15) . .
C2 O1 In1 123.99(12) . .
C11 O2 In1 124.17(12) . .
C14 O3 In1 144.83(12) . .
O2 In1 O1 101.40(5) . .
O2 In1 N2 87.10(5) . .
O1 In1 N2 161.95(6) . .
O2 In1 N1 159.68(6) . .
O1 In1 N1 89.01(5) . .
N2 In1 N1 78.43(6) . .
O2 In1 O3 81.30(5) . .
O1 In1 O3 77.97(5) . .
N2 In1 O3 87.76(5) . .
N1 In1 O3 83.93(5) . .
O2 In1 Cl1 95.46(4) . .
O1 In1 Cl1 91.87(4) . .
N2 In1 Cl1 103.26(4) . .
N1 In1 Cl1 101.65(4) . .
O3 In1 Cl1 168.40(3) . .

loop_
_geom_bond_atom_site_label_1
_geom_bond_atom_site_label_2
_geom_bond_distance
_geom_bond_site_symmetry_2
C1 C2 1.509(3) .
C1 H1A 0.9800 .
C1 H1B 0.9800 .
C1 H1C 0.9800 .
C2 O1 1.305(2) .
C2 C3 1.379(3) .
C3 C4 1.439(3) .
C3 H3 0.9500 .
C4 N1 1.303(2) .
C4 C5 1.516(3) .
C5 H5A 0.9800 .
C5 H5B 0.9800 .
C5 H5C 0.9800 .
C6 N1 1.472(2) .
C6 C7 1.533(3) .
C6 H6A 0.9900 .
C6 H6B 0.9900 .
C7 N2 1.465(2) .
C7 H7A 0.9900 .
C7 H7B 0.9900 .
C8 C9 1.516(3) .
C8 H8A 0.9800 .
C8 H8B 0.9800 .
C8 H8C 0.9800 .
C9 N2 1.309(3) .
C9 C10 1.433(3) .
C10 C11 1.382(3) .
C10 H10 0.9500 .
C11 O2 1.302(2) .
C11 C12 1.510(3) .
C12 H12A 0.9800 .
C12 H12B 0.9800 .
C12 H12C 0.9800 .
C13 C14 1.514(3) .
C13 H13A 0.9800 .
C13 H13B 0.9800 .
C13 H13C 0.9800 .
C14 O3 1.270(2) .
C14 C15 1.410(3) .
C15 C16 1.400(3) .
C15 H15 0.9500 .
C16 N3 1.328(2) .
C16 C17 1.505(3) .
C17 H17A 0.9800 .
C17 H17B 0.9800 .
C17 H17C 0.9800 .
C18 N3 1.455(2) .
C18 C18 1.534(3) 2_565
C18 H18A 0.9900 .
C18 H18B 0.9900 .
N1 In1 2.1859(15) .
N2 In1 2.1815(15) .
N3 H1 0.85(2) .
O1 In1 2.1248(13) .
O2 In1 2.1134(13) .
O3 In1 2.3865(13) .
Cl1 In1 2.4488(5) .

loop_
_geom_hbond_atom_site_label_D
_geom_hbond_atom_site_label_H
_geom_hbond_atom_site_label_A
_geom_hbond_distance_DH
_geom_hbond_distance_HA
_geom_hbond_distance_DA
_geom_hbond_angle_DHA
N3 H1 O1 0.85(2) 2.29(2) 2.990(2) 140(2)
N3 H1 O3 0.85(2) 2.01(2) 2.704(2) 138(2)

loop_
_geom_torsion_atom_site_label_1
_geom_torsion_atom_site_label_2
_geom_torsion_atom_site_label_3
_geom_torsion_atom_site_label_4
_geom_torsion
_geom_torsion_site_symmetry_1
O1 C2 C3 C4 -4.9(4) .
C1 C2 C3 C4 173.76(19) .
C2 C3 C4 N1 9.7(3) .
C2 C3 C4 C5 -168.5(2) .
N1 C6 C7 N2 -46.1(2) .
N2 C9 C10 C11 2.8(3) .
C8 C9 C10 C11 -177.49(18) .
C9 C10 C11 O2 -3.9(3) .
C9 C10 C11 C12 173.81(18) .
O3 C14 C15 C16 1.3(3) .
C13 C14 C15 C16 -179.83(17) .
C14 C15 C16 N3 -3.2(3) .
C14 C15 C16 C17 178.54(17) .
C3 C4 N1 C6 -173.45(18) .
C5 C4 N1 C6 4.7(3) .
C3 C4 N1 In1 -2.3(3) .
C5 C4 N1 In1 175.87(14) .
C7 C6 N1 C4 -163.64(17) .
C7 C6 N1 In1 24.16(19) .
C10 C9 N2 C7 -178.52(17) .
C8 C9 N2 C7 1.8(3) .
C10 C9 N2 In1 14.5(2) .
C8 C9 N2 In1 -165.14(13) .
C6 C7 N2 C9 -123.6(2) .
C6 C7 N2 In1 45.23(18) .
C15 C16 N3 C18 170.38(17) .
C17 C16 N3 C18 -11.3(3) .
C18 C18 N3 C16 -97.7(2) 2_565
C3 C2 O1 In1 -6.6(3) .
C1 C2 O1 In1 174.73(12) .
C10 C11 O2 In1 -13.0(3) .
C12 C11 O2 In1 169.20(12) .
C15 C14 O3 In1 -94.1(2) .
C13 C14 O3 In1 87.1(2) .
C11 O2 In1 O1 -143.68(14) .
C11 O2 In1 N2 20.25(14) .
C11 O2 In1 N1 -24.1(2) .
C11 O2 In1 O3 -67.92(14) .
C11 O2 In1 Cl1 123.30(14) .
C2 O1 In1 O2 171.74(13) .
C2 O1 In1 N2 54.9(2) .
C2 O1 In1 N1 9.32(14) .
C2 O1 In1 O3 93.32(14) .
C2 O1 In1 Cl1 -92.31(14) .
C9 N2 In1 O2 -21.64(15) .
C7 N2 In1 O2 169.75(13) .
C9 N2 In1 O1 97.2(2) .
C7 N2 In1 O1 -71.4(2) .
C9 N2 In1 N1 144.02(16) .
C7 N2 In1 N1 -24.59(12) .
C9 N2 In1 O3 59.76(15) .
C7 N2 In1 O3 -108.85(12) .
C9 N2 In1 Cl1 -116.57(15) .
C7 N2 In1 Cl1 74.82(12) .
C4 N1 In1 O2 -126.67(18) .
C6 N1 In1 O2 45.1(2) .
C4 N1 In1 O1 -5.16(16) .
C6 N1 In1 O1 166.61(13) .
C4 N1 In1 N2 -172.10(16) .
C6 N1 In1 N2 -0.34(13) .
C4 N1 In1 O3 -83.16(16) .
C6 N1 In1 O3 88.61(13) .
C4 N1 In1 Cl1 86.55(15) .
C6 N1 In1 Cl1 -101.69(12) .
C14 O3 In1 O2 33.6(2) .
C14 O3 In1 O1 137.3(2) .
C14 O3 In1 N2 -53.8(2) .
C14 O3 In1 N1 -132.4(2) .
C14 O3 In1 Cl1 108.1(2) .
